data_2218871
loop_
_publ_author_name
'Mohd. Maidin, Siti Marina'
'Abdul Rahim, Aisyah Saad'
'Osman, Hasnah'
'Kia, Reza'
'Fun, Hoong-Kun'

_publ_section_title
;
 Ethyl 4-(<i>tert</i>-butylamino)-3-nitrobenzoate
;
_journal_coeditor_code AT2594
_journal_issue 8
_journal_name_full 'Acta Crystallographica Section E'
_journal_page_first o1550
_journal_page_last o1551
_journal_paper_doi 10.1107/S160053680802206X
_journal_volume 64
_journal_year 2008
_chemical_formula_iupac 'C13 H18 N2 O4'
_chemical_formula_moiety 'C13 H18 N2 O4'
_chemical_formula_sum 'C13 H18 N2 O4'
_chemical_formula_weight 266.29
_chemical_name_systematic
;
Ethyl 4-(<i>tert</i>-butylamino)-3-nitrobenzoate
;
_space_group_IT_number 14
_symmetry_cell_setting monoclinic
_symmetry_space_group_name_Hall '-P 2ybc'
_symmetry_space_group_name_H-M 'P 1 21/c 1'
_atom_sites_solution_hydrogens geom
_atom_sites_solution_primary direct
_atom_sites_solution_secondary difmap
_audit_creation_method SHELXL-97
_cell_angle_alpha 90.00
_cell_angle_beta 121.688(2)
_cell_angle_gamma 90.00
_cell_formula_units_Z 8
_cell_length_a 16.0471(5)
_cell_length_b 6.6417(2)
_cell_length_c 30.0180(9)
_cell_measurement_reflns_used 9969
_cell_measurement_temperature 100.00(10)
_cell_measurement_theta_max 30.12
_cell_measurement_theta_min 2.54
_cell_volume 2722.37(15)
_computing_cell_refinement 'APEX2 (Bruker, 2005)'
_computing_data_collection 'APEX2 (Bruker, 2005)'
_computing_data_reduction 'SAINT (Bruker, 2005)'
_computing_molecular_graphics 'SHELXTL (Sheldrick, 2008)'
_computing_publication_material
;
SHELXTL (Sheldrick, 2008) and PLATON (Spek, 2003)
;
_computing_structure_refinement 'SHELXTL (Sheldrick, 2008)'
_computing_structure_solution 'SHELXTL (Sheldrick, 2008)'
_diffrn_ambient_temperature 100.00(10)
_diffrn_measured_fraction_theta_full 0.998
_diffrn_measured_fraction_theta_max 0.998
_diffrn_measurement_device_type
;
Bruker SMART APEXII CCD area-detector
;
_diffrn_measurement_method '\f and \w'
_diffrn_radiation_monochromator graphite
_diffrn_radiation_source 'fine-focus sealed tube'
_diffrn_radiation_type MoK\a
_diffrn_radiation_wavelength 0.71073
_diffrn_reflns_av_R_equivalents 0.0326
_diffrn_reflns_av_sigmaI/netI 0.0222
_diffrn_reflns_limit_h_max 22
_diffrn_reflns_limit_h_min -21
_diffrn_reflns_limit_k_max 9
_diffrn_reflns_limit_k_min -9
_diffrn_reflns_limit_l_max 42
_diffrn_reflns_limit_l_min -41
_diffrn_reflns_number 63326
_diffrn_reflns_theta_full 30.28
_diffrn_reflns_theta_max 30.28
_diffrn_reflns_theta_min 1.49
_diffrn_standards_number 0
_exptl_absorpt_coefficient_mu 0.097
_exptl_absorpt_correction_T_max 0.9837
_exptl_absorpt_correction_T_min 0.8794
_exptl_absorpt_correction_type multi-scan
_exptl_absorpt_process_details '(SADABS; Bruker, 2005)'
_exptl_crystal_colour yellow
_exptl_crystal_density_diffrn 1.299
_exptl_crystal_density_method 'not measured'
_exptl_crystal_description plate
_exptl_crystal_F_000 1136
_exptl_crystal_size_max 0.51
_exptl_crystal_size_mid 0.43
_exptl_crystal_size_min 0.17
_refine_diff_density_max 0.530
_refine_diff_density_min -0.239
_refine_ls_extinction_method none
_refine_ls_goodness_of_fit_ref 1.040
_refine_ls_hydrogen_treatment constr
_refine_ls_matrix_type full
_refine_ls_number_parameters 351
_refine_ls_number_reflns 8141
_refine_ls_number_restraints 0
_refine_ls_restrained_S_all 1.040
_refine_ls_R_factor_all 0.0625
_refine_ls_R_factor_gt 0.0465
_refine_ls_shift/su_max 0.001
_refine_ls_shift/su_mean 0.000
_refine_ls_structure_factor_coef Fsqd
_refine_ls_weighting_details 'calc w=1/[\s^2^(Fo^2^)+(0.0652P)^2^+0.787P] where P=(Fo^2^+2Fc^2^)/3'
_refine_ls_weighting_scheme calc
_refine_ls_wR_factor_gt 0.1230
_refine_ls_wR_factor_ref 0.1331
_reflns_number_gt 6368
_reflns_number_total 8141
_reflns_threshold_expression I>2\s(I)
_cod_data_source_file at2594.cif
_cod_data_source_block I
_cod_original_cell_volume 2722.37(14)
_cod_original_sg_symbol_H-M 'P 21/c'
_cod_database_code 2218871
_cod_database_fobs_code 2218871

loop_
_symmetry_equiv_pos_as_xyz
'x, y, z'
'-x, y+1/2, -z+1/2'
'-x, -y, -z'
'x, -y-1/2, z-1/2'

loop_
_atom_site_type_symbol
_atom_site_label
_atom_site_fract_x
_atom_site_fract_y
_atom_site_fract_z
_atom_site_U_iso_or_equiv
_atom_site_adp_type
_atom_site_calc_flag
_atom_site_refinement_flags
_atom_site_occupancy
O O1A 1.01188(6) 0.50707(13) 0.90700(3) 0.02027(18) Uani d . 1
O O2A 0.87073(6) 0.53054(14) 0.90534(3) 0.02371(19) Uani d . 1
O O3A 0.57249(6) 0.54152(13) 0.73478(3) 0.02243(18) Uani d . 1
O O4A 0.56803(6) 0.54680(13) 0.66152(3) 0.02250(18) Uani d . 1
N N1A 0.61441(6) 0.54228(13) 0.71013(4) 0.01589(18) Uani d . 1
N N2A 0.73120(6) 0.54415(13) 0.66080(3) 0.01583(18) Uani d . 1
H H2NA 0.6682 0.5497 0.6444 0.019 Uiso d R 1
C C1A 0.76647(7) 0.53258(15) 0.79329(4) 0.0143(2) Uani d . 1
H H1A 0.7281 0.5335 0.8089 0.017 Uiso calc R 1
C C2A 0.72036(7) 0.53705(15) 0.73898(4) 0.01349(19) Uani d . 1
C C3A 0.77441(7) 0.53716(14) 0.71324(4) 0.01347(19) Uani d . 1
C C4A 0.87825(7) 0.52932(15) 0.74731(4) 0.0151(2) Uani d . 1
H H4A 0.9180 0.5271 0.7325 0.018 Uiso calc R 1
C C5A 0.92253(7) 0.52490(15) 0.80055(4) 0.0149(2) Uani d . 1
H H5A 0.9920 0.5204 0.8217 0.018 Uiso calc R 1
C C6A 0.86747(7) 0.52682(15) 0.82473(4) 0.0142(2) Uani d . 1
C C7A 0.91408(8) 0.52224(16) 0.88226(4) 0.0159(2) Uani d . 1
C C8A 1.06291(8) 0.5008(2) 0.96363(4) 0.0252(3) Uani d . 1
H H8A 1.0412 0.3828 0.9751 0.030 Uiso calc R 1
H H8B 1.0489 0.6242 0.9771 0.030 Uiso calc R 1
C C9A 1.17025(9) 0.4861(2) 0.98412(5) 0.0347(3) Uani d . 1
H H9A 1.2069 0.4877 1.0225 0.052 Uiso calc R 1
H H9B 1.1904 0.6006 0.9713 0.052 Uiso calc R 1
H H9C 1.1837 0.3603 0.9720 0.052 Uiso calc R 1
C C10A 0.77667(8) 0.54745(16) 0.62878(4) 0.0163(2) Uani d . 1
C C11A 0.83246(8) 0.35165(17) 0.63510(4) 0.0203(2) Uani d . 1
H H11A 0.7877 0.2370 0.6254 0.030 Uiso calc R 1
H H11B 0.8861 0.3373 0.6716 0.030 Uiso calc R 1
H H11C 0.8593 0.3555 0.6124 0.030 Uiso calc R 1
C C12A 0.68959(9) 0.56150(19) 0.57218(4) 0.0233(2) Uani d . 1
H H12A 0.6458 0.4465 0.5647 0.035 Uiso calc R 1
H H12B 0.7136 0.5600 0.5481 0.035 Uiso calc R 1
H H12C 0.6537 0.6869 0.5676 0.035 Uiso calc R 1
C C13A 0.84047(8) 0.73502(17) 0.64034(4) 0.0195(2) Uani d . 1
H H13A 0.8927 0.7359 0.6774 0.029 Uiso calc R 1
H H13B 0.8000 0.8560 0.6324 0.029 Uiso calc R 1
H H13C 0.8695 0.7331 0.6186 0.029 Uiso calc R 1
O O1B 0.49200(5) 0.43211(13) 0.10402(3) 0.02139(18) Uani d . 1
O O2B 0.63293(6) 0.45058(13) 0.10484(3) 0.02286(18) Uani d . 1
O O3B 0.93204(6) 0.47400(13) 0.27341(3) 0.02111(18) Uani d . 1
O O4B 0.93898(6) 0.47557(13) 0.34743(3) 0.02151(18) Uani d . 1
N N1B 0.89147(6) 0.47252(13) 0.29872(4) 0.01529(18) Uani d . 1
N N2B 0.77682(6) 0.47199(14) 0.34950(3) 0.01565(18) Uani d . 1
H H2NB 0.8407 0.4767 0.3671 0.019 Uiso d R 1
C C1B 0.73817(7) 0.46115(15) 0.21633(4) 0.01401(19) Uani d . 1
H H1B 0.7757 0.4608 0.2002 0.017 Uiso calc R 1
C C2B 0.78566(7) 0.46722(15) 0.27069(4) 0.01293(19) Uani d . 1
C C3B 0.73273(7) 0.46737(15) 0.29702(4) 0.01340(19) Uani d . 1
C C4B 0.62889(8) 0.46322(16) 0.26366(4) 0.0157(2) Uani d . 1
H H4B 0.5900 0.4645 0.2790 0.019 Uiso calc R 1
C C5B 0.58317(7) 0.45740(15) 0.21029(4) 0.0154(2) Uani d . 1
H H5B 0.5137 0.4545 0.1895 0.019 Uiso calc R 1
C C6B 0.63721(7) 0.45564(15) 0.18553(4) 0.01401(19) Uani d . 1
C C7B 0.58976(8) 0.44669(16) 0.12800(4) 0.0168(2) Uani d . 1
C C8B 0.43816(8) 0.4179(2) 0.04737(4) 0.0260(3) Uani d . 1
H H8C 0.3751 0.3484 0.0350 0.031 Uiso calc R 1
H H8D 0.4762 0.3370 0.0365 0.031 Uiso calc R 1
C C9B 0.41883(9) 0.6226(2) 0.02271(5) 0.0302(3) Uani d . 1
H H9D 0.3804 0.6089 -0.0155 0.045 Uiso calc R 1
H H9E 0.4812 0.6888 0.0335 0.045 Uiso calc R 1
H H9F 0.3822 0.7038 0.0340 0.045 Uiso calc R 1
C C10B 0.73206(8) 0.46992(16) 0.38189(4) 0.0172(2) Uani d . 1
C C11B 0.67381(8) 0.27595(17) 0.37340(4) 0.0217(2) Uani d . 1
H H11D 0.6189 0.2698 0.3370 0.032 Uiso calc R 1
H H11E 0.6487 0.2747 0.3969 0.032 Uiso calc R 1
H H11F 0.7166 0.1593 0.3809 0.032 Uiso calc R 1
C C12B 0.81999(9) 0.47351(19) 0.43837(4) 0.0246(2) Uani d . 1
H H12D 0.8582 0.5964 0.4441 0.037 Uiso calc R 1
H H12E 0.8613 0.3555 0.4445 0.037 Uiso calc R 1
H H12F 0.7966 0.4710 0.4627 0.037 Uiso calc R 1
C C13B 0.66997(8) 0.65807(18) 0.37269(5) 0.0222(2) Uani d . 1
H H13D 0.7108 0.7784 0.3806 0.033 Uiso calc R 1
H H13E 0.6433 0.6541 0.3955 0.033 Uiso calc R 1
H H13F 0.6160 0.6623 0.3360 0.033 Uiso calc R 1

loop_
_atom_site_aniso_label
_atom_site_aniso_U_11
_atom_site_aniso_U_22
_atom_site_aniso_U_33
_atom_site_aniso_U_12
_atom_site_aniso_U_13
_atom_site_aniso_U_23
O1A 0.0132(3) 0.0327(5) 0.0134(4) 0.0004(3) 0.0059(3) -0.0014(3)
O2A 0.0181(4) 0.0365(5) 0.0190(4) 0.0000(3) 0.0114(3) -0.0013(3)
O3A 0.0154(4) 0.0298(5) 0.0260(4) 0.0006(3) 0.0135(3) 0.0003(3)
O4A 0.0136(4) 0.0309(5) 0.0186(4) 0.0002(3) 0.0055(3) -0.0002(3)
N1A 0.0126(4) 0.0142(4) 0.0205(4) -0.0004(3) 0.0084(3) -0.0004(3)
N2A 0.0120(4) 0.0192(4) 0.0151(4) 0.0004(3) 0.0062(3) 0.0003(3)
C1A 0.0149(5) 0.0111(4) 0.0189(5) -0.0006(3) 0.0104(4) -0.0004(4)
C2A 0.0102(4) 0.0119(5) 0.0175(5) 0.0002(3) 0.0068(4) 0.0002(4)
C3A 0.0135(4) 0.0099(4) 0.0168(5) -0.0006(3) 0.0078(4) -0.0003(3)
C4A 0.0127(4) 0.0155(5) 0.0182(5) 0.0003(4) 0.0088(4) 0.0005(4)
C5A 0.0124(4) 0.0145(5) 0.0175(5) 0.0003(4) 0.0076(4) 0.0006(4)
C6A 0.0147(5) 0.0131(5) 0.0148(5) -0.0004(4) 0.0077(4) -0.0005(4)
C7A 0.0140(5) 0.0160(5) 0.0170(5) -0.0009(4) 0.0075(4) -0.0013(4)
C8A 0.0188(5) 0.0421(7) 0.0122(5) 0.0004(5) 0.0065(4) -0.0021(5)
C9A 0.0184(6) 0.0630(10) 0.0180(6) 0.0030(6) 0.0063(5) -0.0027(6)
C10A 0.0161(5) 0.0183(5) 0.0154(5) -0.0005(4) 0.0088(4) 0.0001(4)
C11A 0.0208(5) 0.0181(5) 0.0240(5) -0.0002(4) 0.0131(4) -0.0028(4)
C12A 0.0212(5) 0.0303(6) 0.0157(5) -0.0009(5) 0.0078(4) -0.0005(4)
C13A 0.0205(5) 0.0190(5) 0.0203(5) -0.0011(4) 0.0116(4) 0.0018(4)
O1B 0.0133(4) 0.0343(5) 0.0138(4) -0.0022(3) 0.0053(3) 0.0013(3)
O2B 0.0181(4) 0.0339(5) 0.0178(4) 0.0012(3) 0.0102(3) -0.0004(3)
O3B 0.0150(4) 0.0280(4) 0.0238(4) 0.0003(3) 0.0127(3) 0.0009(3)
O4B 0.0136(4) 0.0302(5) 0.0164(4) 0.0002(3) 0.0049(3) 0.0004(3)
N1B 0.0135(4) 0.0134(4) 0.0186(4) 0.0001(3) 0.0081(3) 0.0002(3)
N2B 0.0129(4) 0.0195(4) 0.0143(4) 0.0001(3) 0.0070(3) 0.0001(3)
C1B 0.0144(4) 0.0125(5) 0.0168(5) 0.0004(3) 0.0093(4) 0.0006(4)
C2B 0.0108(4) 0.0113(4) 0.0166(5) 0.0003(3) 0.0072(4) 0.0007(3)
C3B 0.0147(5) 0.0101(4) 0.0151(5) 0.0004(3) 0.0077(4) 0.0010(3)
C4B 0.0137(4) 0.0173(5) 0.0185(5) 0.0004(4) 0.0100(4) 0.0005(4)
C5B 0.0121(4) 0.0151(5) 0.0185(5) 0.0000(4) 0.0076(4) 0.0007(4)
C6B 0.0135(4) 0.0133(5) 0.0148(5) 0.0000(3) 0.0071(4) 0.0009(3)
C7B 0.0152(5) 0.0170(5) 0.0163(5) 0.0001(4) 0.0070(4) 0.0007(4)
C8B 0.0176(5) 0.0410(7) 0.0148(5) -0.0037(5) 0.0055(4) -0.0017(5)
C9B 0.0236(6) 0.0469(8) 0.0197(6) 0.0022(5) 0.0111(5) 0.0074(5)
C10B 0.0194(5) 0.0187(5) 0.0158(5) 0.0009(4) 0.0107(4) 0.0007(4)
C11B 0.0255(6) 0.0209(5) 0.0226(5) -0.0013(4) 0.0154(5) 0.0024(4)
C12B 0.0265(6) 0.0306(6) 0.0152(5) 0.0009(5) 0.0099(5) 0.0008(4)
C13B 0.0242(5) 0.0205(5) 0.0251(6) 0.0019(4) 0.0151(5) -0.0022(4)

loop_
_atom_type_symbol
_atom_type_description
_atom_type_scat_dispersion_real
_atom_type_scat_dispersion_imag
_atom_type_scat_source
C C 0.0033 0.0016 'International Tables Vol C Tables 4.2.6.8 and 6.1.1.4'
H H 0.0000 0.0000 'International Tables Vol C Tables 4.2.6.8 and 6.1.1.4'
N N 0.0061 0.0033 'International Tables Vol C Tables 4.2.6.8 and 6.1.1.4'
O O 0.0106 0.0060 'International Tables Vol C Tables 4.2.6.8 and 6.1.1.4'

loop_
_geom_angle_atom_site_label_1
_geom_angle_atom_site_label_2
_geom_angle_atom_site_label_3
_geom_angle
C7A O1A C8A 115.30(9)
O3A N1A O4A 121.71(9)
O3A N1A C2A 118.70(9)
O4A N1A C2A 119.59(9)
C3A N2A C10A 129.22(9)
C3A N2A H2NA 113.4
C10A N2A H2NA 117.3
C6A C1A C2A 120.74(9)
C6A C1A H1A 119.6
C2A C1A H1A 119.6
C1A C2A C3A 122.10(9)
C1A C2A N1A 115.83(9)
C3A C2A N1A 122.07(9)
N2A C3A C4A 121.97(9)
N2A C3A C2A 122.98(9)
C4A C3A C2A 115.05(9)
C5A C4A C3A 122.23(10)
C5A C4A H4A 118.9
C3A C4A H4A 118.9
C4A C5A C6A 121.42(9)
C4A C5A H5A 119.3
C6A C5A H5A 119.3
C1A C6A C5A 118.45(9)
C1A C6A C7A 119.36(9)
C5A C6A C7A 122.19(9)
O2A C7A O1A 122.82(10)
O2A C7A C6A 125.16(10)
O1A C7A C6A 112.03(9)
O1A C8A C9A 107.65(9)
O1A C8A H8A 110.2
C9A C8A H8A 110.2
O1A C8A H8B 110.2
C9A C8A H8B 110.2
H8A C8A H8B 108.5
C8A C9A H9A 109.5
C8A C9A H9B 109.5
H9A C9A H9B 109.5
C8A C9A H9C 109.5
H9A C9A H9C 109.5
H9B C9A H9C 109.5
N2A C10A C13A 111.31(9)
N2A C10A C11A 111.21(9)
C13A C10A C11A 112.61(9)
N2A C10A C12A 104.30(8)
C13A C10A C12A 108.24(9)
C11A C10A C12A 108.76(9)
C10A C11A H11A 109.5
C10A C11A H11B 109.5
H11A C11A H11B 109.5
C10A C11A H11C 109.5
H11A C11A H11C 109.5
H11B C11A H11C 109.5
C10A C12A H12A 109.5
C10A C12A H12B 109.5
H12A C12A H12B 109.5
C10A C12A H12C 109.5
H12A C12A H12C 109.5
H12B C12A H12C 109.5
C10A C13A H13A 109.5
C10A C13A H13B 109.5
H13A C13A H13B 109.5
C10A C13A H13C 109.5
H13A C13A H13C 109.5
H13B C13A H13C 109.5
C7B O1B C8B 116.24(9)
O3B N1B O4B 121.87(9)
O3B N1B C2B 118.70(9)
O4B N1B C2B 119.43(9)
C3B N2B C10B 129.04(9)
C3B N2B H2NB 115.9
C10B N2B H2NB 115.0
C6B C1B C2B 120.85(9)
C6B C1B H1B 119.6
C2B C1B H1B 119.6
C1B C2B C3B 121.91(9)
C1B C2B N1B 115.79(9)
C3B C2B N1B 122.30(9)
N2B C3B C4B 121.65(9)
N2B C3B C2B 123.11(9)
C4B C3B C2B 115.23(9)
C5B C4B C3B 122.25(9)
C5B C4B H4B 118.9
C3B C4B H4B 118.9
C4B C5B C6B 121.22(9)
C4B C5B H5B 119.4
C6B C5B H5B 119.4
C1B C6B C5B 118.54(9)
C1B C6B C7B 119.12(9)
C5B C6B C7B 122.34(9)
O2B C7B O1B 123.56(10)
O2B C7B C6B 124.77(10)
O1B C7B C6B 111.67(9)
O1B C8B C9B 111.18(11)
O1B C8B H8C 109.4
C9B C8B H8C 109.4
O1B C8B H8D 109.4
C9B C8B H8D 109.4
H8C C8B H8D 108.0
C8B C9B H9D 109.5
C8B C9B H9E 109.5
H9D C9B H9E 109.5
C8B C9B H9F 109.5
H9D C9B H9F 109.5
H9E C9B H9F 109.5
N2B C10B C13B 111.59(9)
N2B C10B C11B 111.24(9)
C13B C10B C11B 111.97(9)
N2B C10B C12B 104.10(9)
C13B C10B C12B 108.70(9)
C11B C10B C12B 108.88(9)
C10B C11B H11D 109.5
C10B C11B H11E 109.5
H11D C11B H11E 109.5
C10B C11B H11F 109.5
H11D C11B H11F 109.5
H11E C11B H11F 109.5
C10B C12B H12D 109.5
C10B C12B H12E 109.5
H12D C12B H12E 109.5
C10B C12B H12F 109.5
H12D C12B H12F 109.5
H12E C12B H12F 109.5
C10B C13B H13D 109.5
C10B C13B H13E 109.5
H13D C13B H13E 109.5
C10B C13B H13F 109.5
H13D C13B H13F 109.5
H13E C13B H13F 109.5

loop_
_geom_bond_atom_site_label_1
_geom_bond_atom_site_label_2
_geom_bond_distance
O1A C7A 1.3418(13)
O1A C8A 1.4489(13)
O2A C7A 1.2136(13)
O3A N1A 1.2340(12)
O4A N1A 1.2424(12)
N1A C2A 1.4474(13)
N2A C3A 1.3470(13)
N2A C10A 1.4810(13)
N2A H2NA 0.8617
C1A C6A 1.3827(14)
C1A C2A 1.3925(14)
C1A H1A 0.9500
C2A C3A 1.4328(14)
C3A C4A 1.4265(14)
C4A C5A 1.3663(14)
C4A H4A 0.9500
C5A C6A 1.4076(14)
C5A H5A 0.9500
C6A C7A 1.4784(14)
C8A C9A 1.4973(17)
C8A H8A 0.9900
C8A H8B 0.9900
C9A H9A 0.9800
C9A H9B 0.9800
C9A H9C 0.9800
C10A C13A 1.5320(15)
C10A C11A 1.5331(15)
C10A C12A 1.5343(15)
C11A H11A 0.9800
C11A H11B 0.9800
C11A H11C 0.9800
C12A H12A 0.9800
C12A H12B 0.9800
C12A H12C 0.9800
C13A H13A 0.9800
C13A H13B 0.9800
C13A H13C 0.9800
O1B C7B 1.3424(13)
O1B C8B 1.4503(13)
O2B C7B 1.2125(13)
O3B N1B 1.2332(12)
O4B N1B 1.2443(12)
N1B C2B 1.4462(13)
N2B C3B 1.3463(13)
N2B C10B 1.4816(13)
N2B H2NB 0.8733
C1B C6B 1.3809(14)
C1B C2B 1.3924(14)
C1B H1B 0.9500
C2B C3B 1.4321(14)
C3B C4B 1.4238(14)
C4B C5B 1.3683(14)
C4B H4B 0.9500
C5B C6B 1.4076(14)
C5B H5B 0.9500
C6B C7B 1.4778(14)
C8B C9B 1.5003(19)
C8B H8C 0.9900
C8B H8D 0.9900
C9B H9D 0.9800
C9B H9E 0.9800
C9B H9F 0.9800
C10B C13B 1.5302(15)
C10B C11B 1.5323(15)
C10B C12B 1.5338(15)
C11B H11D 0.9800
C11B H11E 0.9800
C11B H11F 0.9800
C12B H12D 0.9800
C12B H12E 0.9800
C12B H12F 0.9800
C13B H13D 0.9800
C13B H13E 0.9800
C13B H13F 0.9800

loop_
_geom_contact_atom_site_label_1
_geom_contact_atom_site_label_2
_geom_contact_distance
_geom_contact_site_symmetry_2
_geom_contact_publ_flag
Cg1 Cg2 3.7853(6) 4_555 y
Cg1 Cg2 3.8625(6) 4_565 y

loop_
_geom_hbond_atom_site_label_D
_geom_hbond_atom_site_label_H
_geom_hbond_atom_site_label_A
_geom_hbond_site_symmetry_A
_geom_hbond_distance_DH
_geom_hbond_distance_HA
_geom_hbond_distance_DA
_geom_hbond_angle_DHA
_geom_hbond_publ_flag
N2A H2NA O4A . 0.8600 1.9300 2.6299(15) 138.00 y
N2A H2NA N1A . 0.8600 2.5400 2.9361(15) 109.00 y
N2B H2NB O4B . 0.8700 1.9500 2.6355(15) 134.00 y
N2B H2NB N1B . 0.8700 2.5800 2.9419(15) 106.00 y
C1A H1A O3A . 0.9500 2.3100 2.6522(16) 100.00 y
C1B H1B O3B . 0.9500 2.3100 2.6498(16) 100.00 y
C4A H4A O3B 3_766 0.9500 2.5000 3.4124(17) 160.00 y
C4B H4B O3A 3_666 0.9500 2.4200 3.2566(18) 147.00 y
C5A H5A O1A . 0.9500 2.4100 2.7326(13) 100.00 y
C11A H11A O2B 4_566 0.9800 2.5500 3.4714(17) 157.00 y
C11B H11F O2A 4_565 0.9800 2.5200 3.4446(17) 158.00 y
C13B H13D O2A 4_575 0.9800 2.6000 3.5071(17) 154.00 y

loop_
_cod_related_entry_id
_cod_related_entry_database
_cod_related_entry_code
1 ChemSpider 24740436
